data_1508501
loop_
_publ_author_name
'Gschwind, Fabienne'
'Jansen, Martin'

_publ_section_title
;
 An Unusual Bismuth Ethanedisulfonate Network
;
_journal_issue 4
_journal_name_full Crystals
_journal_page_first 1374
_journal_page_last 1381
_journal_paper_doi 10.3390/cryst2041374
_journal_volume 2
_journal_year 2012
_chemical_formula_moiety 'C3 H10 Bi O11 S3'
_chemical_formula_sum 'C3 H10 Bi O11 S3'
_chemical_formula_weight 527.27
_chemical_name_systematic bismuthethandisulfonato
_space_group_IT_number 14
_symmetry_cell_setting monoclinic
_symmetry_Int_Tables_number 14
_symmetry_space_group_name_Hall '-P 2ybc'
_symmetry_space_group_name_H-M 'P 1 21/c 1'
_atom_sites_solution_hydrogens geom
_atom_sites_solution_primary direct
_atom_sites_solution_secondary difmap
_audit_creation_method SHELXL-97
_audit_update_record
;
2011-03-29 # Formatted by publCIF
;
_cell_angle_alpha 90.00
_cell_angle_beta 115.15(3)
_cell_angle_gamma 90.00
_cell_formula_units_Z 4
_cell_length_a 11.601(2)
_cell_length_b 10.390(2)
_cell_length_c 10.498(2)
_cell_measurement_reflns_used 12498
_cell_measurement_temperature 293(2)
_cell_measurement_theta_max 29.73
_cell_measurement_theta_min 1.94
_cell_volume 1145.4(5)
_computing_cell_refinement Xred
_computing_data_collection stoe
_computing_data_reduction Xred
_computing_molecular_graphics Diamond
_computing_publication_material Word
_computing_structure_refinement 'SHELXL-97 (Sheldrick, 1997)'
_computing_structure_solution 'SHELXS-97 (Sheldrick, 1990)'
_diffrn_ambient_temperature 293(2)
_diffrn_detector_area_resol_mean 6.67
_diffrn_detector_type STOE
_diffrn_measured_fraction_theta_full 0.989
_diffrn_measured_fraction_theta_max 0.989
_diffrn_measurement_device_type 'STOE IPDS 2'
_diffrn_measurement_method 'rotation method'
_diffrn_radiation_monochromator graphite
_diffrn_radiation_probe x-ray
_diffrn_radiation_type MoK\a
_diffrn_radiation_wavelength 0.71073
_diffrn_reflns_av_R_equivalents 0.0434
_diffrn_reflns_av_sigmaI/netI 0.0358
_diffrn_reflns_limit_h_max 16
_diffrn_reflns_limit_h_min -15
_diffrn_reflns_limit_k_max 14
_diffrn_reflns_limit_k_min -14
_diffrn_reflns_limit_l_max 11
_diffrn_reflns_limit_l_min -14
_diffrn_reflns_number 10299
_diffrn_reflns_theta_full 29.45
_diffrn_reflns_theta_max 29.45
_diffrn_reflns_theta_min 1.94
_diffrn_source 'fine-focus sealed tube'
_exptl_absorpt_coefficient_mu 15.994
_exptl_absorpt_correction_T_max 0.264
_exptl_absorpt_correction_T_min 0.141
_exptl_absorpt_correction_type integration
_exptl_crystal_colour colorless
_exptl_crystal_density_diffrn 3.058
_exptl_crystal_density_method 'not measured'
_exptl_crystal_description bloc
_exptl_crystal_F_000 988
_exptl_crystal_recrystallization_method 'slow evaporation'
_exptl_crystal_size_max 0.180
_exptl_crystal_size_mid 0.120
_exptl_crystal_size_min 0.070
_refine_diff_density_max 0.902
_refine_diff_density_min -1.836
_refine_diff_density_rms 0.175
_refine_ls_extinction_method none
_refine_ls_goodness_of_fit_ref 1.124
_refine_ls_hydrogen_treatment mixed
_refine_ls_matrix_type full
_refine_ls_number_parameters 173
_refine_ls_number_reflns 3144
_refine_ls_number_restraints 8
_refine_ls_restrained_S_all 2.504
_refine_ls_R_factor_all 0.0386
_refine_ls_R_factor_gt 0.0283
_refine_ls_shift/su_max 0.001
_refine_ls_shift/su_mean 0.000
_refine_ls_structure_factor_coef Fsqd
_refine_ls_weighting_details 'calc w=1/[\s^2^(Fo^2^)+(0.0160P)^2^+1.3729P] where P=(Fo^2^+2Fc^2^)/3'
_refine_ls_weighting_scheme calc
_refine_ls_wR_factor_gt 0.0475
_refine_ls_wR_factor_ref 0.0492
_reflns_number_gt 2718
_reflns_number_total 3179
_reflns_threshold_expression >2sigma(I)
_cod_data_source_file crystals-02-01374-s002.cif
_cod_data_source_block 50
_cod_original_cell_volume 1145.3(4)
_cod_original_sg_symbol_H-M 'P 21/c'
_cod_database_code 1508501

loop_
_symmetry_equiv_pos_as_xyz
'x, y, z'
'-x, y+1/2, -z+1/2'
'-x, -y, -z'
'x, -y-1/2, z-1/2'

loop_
_atom_site_label
_atom_site_type_symbol
_atom_site_fract_x
_atom_site_fract_y
_atom_site_fract_z
_atom_site_U_iso_or_equiv
_atom_site_adp_type
_atom_site_occupancy
_atom_site_symmetry_multiplicity
_atom_site_calc_flag
_atom_site_refinement_flags
Bi1 Bi 0.27752(3) 0.65404(4) 0.24784(4) 0.01562(11) Uani 1 1 d .
C1 C 0.0494(9) 0.5111(10) 0.4718(12) 0.019(2) Uani 1 1 d .
H1A H 0.0250 0.4646 0.3841 0.023 Uiso 1 1 calc R
H1B H 0.1310 0.4780 0.5385 0.023 Uiso 1 1 calc R
C2 C 0.3356(10) 1.1247(10) 0.4137(12) 0.020(2) Uani 1 1 d .
H2A H 0.4271 1.1168 0.4471 0.024 Uiso 1 1 calc R
H2B H 0.3004 1.1516 0.3160 0.024 Uiso 1 1 calc R
C3 C 0.3058(11) 0.2250(10) 0.5003(13) 0.022(2) Uani 1 1 d .
H3A H 0.3335 0.1938 0.5959 0.027 Uiso 1 1 calc R
H3B H 0.2144 0.2383 0.4611 0.027 Uiso 1 1 calc R
O2 O -0.0574(8) 0.7266(8) 0.3485(10) 0.034(2) Uani 1 1 d .
O1 O 0.1645(9) 0.6848(8) 0.3942(10) 0.033(2) Uani 1 1 d .
O9 O 0.4852(6) 0.6580(8) 0.4637(8) 0.0231(15) Uani 1 1 d .
O4 O 0.3186(8) 0.8832(7) 0.3551(10) 0.029(2) Uani 1 1 d .
O5 O 0.3268(7) 0.5518(8) 0.0803(8) 0.0249(17) Uani 1 1 d .
O6 O 0.1347(7) 0.9862(8) 0.3661(9) 0.0273(18) Uani 1 1 d .
O11 O 0.4151 0.7917 0.1866 0.0251(17) Uani 1 1 d D
O10 O 0.1044(7) 0.5018(8) 0.1456(10) 0.0254(18) Uani 1 1 d D
O8 O 0.3694(8) 0.4502(8) 0.6111(10) 0.033(2) Uani 1 1 d .
O7 O 0.3198(8) 0.4274(8) 0.3616(9) 0.031(2) Uani 1 1 d .
O3 O 0.1087(7) 0.7365(8) 0.5843(9) 0.0249(17) Uani 1 1 d .
S1 S 0.0643(2) 0.6769(2) 0.4430(3) 0.0170(5) Uani 1 1 d .
S2 S 0.2707(2) 0.9742(2) 0.4266(3) 0.0156(5) Uani 1 1 d .
S3 S 0.3820(2) 0.3738(2) 0.5030(3) 0.0176(5) Uani 1 1 d .
H11A H 0.4005 0.8637 0.1860 0.03(4) Uiso 1 1 d D
H11B H 0.434(15) 0.774(16) 0.120(12) 0.06(5) Uiso 1 1 d D
H10A H 0.029(6) 0.526(18) 0.118(19) 0.07(6) Uiso 1 1 d D
H10B H 0.119(15) 0.425(5) 0.170(18) 0.05(5) Uiso 1 1 d D

loop_
_atom_site_aniso_label
_atom_site_aniso_U_11
_atom_site_aniso_U_22
_atom_site_aniso_U_33
_atom_site_aniso_U_23
_atom_site_aniso_U_13
_atom_site_aniso_U_12
Bi1 0.01422(16) 0.01725(18) 0.01524(18) 0.00061(17) 0.00612(12) 0.00092(16)
C1 0.019(5) 0.016(5) 0.023(6) -0.001(4) 0.010(4) -0.002(4)
C2 0.025(5) 0.013(5) 0.026(6) 0.001(4) 0.015(5) -0.004(4)
C3 0.025(5) 0.013(5) 0.032(7) -0.002(4) 0.016(5) -0.003(4)
O2 0.027(4) 0.021(4) 0.036(6) 0.002(4) -0.003(4) 0.000(3)
O1 0.044(5) 0.022(4) 0.046(6) -0.002(4) 0.031(5) -0.008(4)
O9 0.015(3) 0.025(4) 0.027(4) 0.002(4) 0.007(3) -0.001(3)
O4 0.037(5) 0.015(4) 0.048(6) -0.008(4) 0.029(4) -0.003(3)
O5 0.026(4) 0.026(4) 0.023(4) -0.007(3) 0.011(3) 0.000(3)
O6 0.016(3) 0.033(5) 0.032(5) 0.001(4) 0.008(3) -0.003(3)
O11 0.035(4) 0.019(4) 0.030(5) 0.000(3) 0.022(4) 0.000(3)
O10 0.018(4) 0.021(4) 0.032(5) 0.004(3) 0.005(3) -0.001(3)
O8 0.038(5) 0.021(4) 0.047(6) -0.010(4) 0.026(4) -0.005(4)
O7 0.028(4) 0.023(4) 0.029(5) 0.007(3) -0.002(4) -0.001(3)
O3 0.025(4) 0.027(4) 0.022(4) -0.009(3) 0.011(3) -0.010(3)
S1 0.0192(11) 0.0135(12) 0.0180(12) -0.0012(9) 0.0075(10) -0.0029(9)
S2 0.0174(10) 0.0122(11) 0.0192(13) 0.0011(9) 0.0095(10) -0.0005(9)
S3 0.0162(10) 0.0114(11) 0.0231(14) -0.0001(9) 0.0063(10) -0.0015(9)

loop_
_atom_type_symbol
_atom_type_description
_atom_type_scat_dispersion_real
_atom_type_scat_dispersion_imag
_atom_type_scat_source
C C 0.0033 0.0016 'International Tables Vol C Tables 4.2.6.8 and 6.1.1.4'
H H 0.0000 0.0000 'International Tables Vol C Tables 4.2.6.8 and 6.1.1.4'
O O 0.0106 0.0060 'International Tables Vol C Tables 4.2.6.8 and 6.1.1.4'
S S 0.1246 0.1234 'International Tables Vol C Tables 4.2.6.8 and 6.1.1.4'
Bi Bi -4.1077 10.2566 'International Tables Vol C Tables 4.2.6.8 and 6.1.1.4'

loop_
_geom_angle_atom_site_label_1
_geom_angle_atom_site_label_2
_geom_angle_atom_site_label_3
_geom_angle
_geom_angle_site_symmetry_1
_geom_angle_site_symmetry_3
O3 Bi1 O5 93.8(3) 4_575 .
O3 Bi1 O10 73.0(3) 4_575 .
O5 Bi1 O10 77.9(3) . .
O3 Bi1 O11 87.6(2) 4_575 .
O5 Bi1 O11 70.6(2) . .
O10 Bi1 O11 141.6(2) . .
O3 Bi1 O1 83.6(3) 4_575 .
O5 Bi1 O1 155.7(3) . .
O10 Bi1 O1 78.3(3) . .
O11 Bi1 O1 133.15(19) . .
O3 Bi1 O9 149.1(3) 4_575 .
O5 Bi1 O9 103.9(3) . .
O10 Bi1 O9 135.1(3) . .
O11 Bi1 O9 75.06(17) . .
O1 Bi1 O9 89.8(3) . .
O3 Bi1 O4 79.0(3) 4_575 .
O5 Bi1 O4 133.6(3) . .
O10 Bi1 O4 139.3(3) . .
O11 Bi1 O4 63.44(18) . .
O1 Bi1 O4 69.7(3) . .
O9 Bi1 O4 70.3(3) . .
O3 Bi1 O7 137.1(3) 4_575 .
O5 Bi1 O7 82.8(3) . .
O10 Bi1 O7 64.5(3) . .
O11 Bi1 O7 129.88(19) . .
O1 Bi1 O7 82.8(3) . .
O9 Bi1 O7 71.2(3) . .
O4 Bi1 O7 132.2(3) . .
C1 C1 S1 111.1(9) 3_566 .
C1 C1 H1A 109.4 3_566 .
S1 C1 H1A 109.4 . .
C1 C1 H1B 109.4 3_566 .
S1 C1 H1B 109.4 . .
H1A C1 H1B 108.0 . .
C3 C2 S2 110.5(7) 1_565 .
C3 C2 H2A 109.6 1_565 .
S2 C2 H2A 109.6 . .
C3 C2 H2B 109.6 1_565 .
S2 C2 H2B 109.6 . .
H2A C2 H2B 108.1 . .
C2 C3 S3 111.7(7) 1_545 .
C2 C3 H3A 109.3 1_545 .
S3 C3 H3A 109.3 . .
C2 C3 H3B 109.3 1_545 .
S3 C3 H3B 109.3 . .
H3A C3 H3B 107.9 . .
S1 O1 Bi1 160.1(6) . .
S3 O9 Bi1 136.0(5) 3_666 .
S2 O4 Bi1 141.4(5) . .
S2 O5 Bi1 140.3(5) 4_575 .
Bi1 O11 H11A 114.154(14) . .
Bi1 O11 H11B 122(10) . .
H11A O11 H11B 110(10) . .
Bi1 O10 H10A 120(10) . .
Bi1 O10 H10B 118(10) . .
H10A O10 H10B 116(10) . .
S3 O7 Bi1 137.0(5) . .
S1 O3 Bi1 141.5(5) . 4_576
O2 S1 O1 115.8(6) . .
O2 S1 O3 111.3(5) . .
O1 S1 O3 109.7(5) . .
O2 S1 C1 109.3(5) . .
O1 S1 C1 105.4(5) . .
O3 S1 C1 104.7(5) . .
O6 S2 O4 114.7(5) . .
O6 S2 O5 112.8(5) . 4_576
O4 S2 O5 110.8(5) . 4_576
O6 S2 C2 108.3(5) . .
O4 S2 C2 105.5(5) . .
O5 S2 C2 103.9(5) 4_576 .
O8 S3 O7 114.8(6) . .
O8 S3 O9 112.6(5) . 3_666
O7 S3 O9 110.2(5) . 3_666
O8 S3 C3 106.0(5) . .
O7 S3 C3 106.8(5) . .
O9 S3 C3 105.9(5) 3_666 .

loop_
_geom_bond_atom_site_label_1
_geom_bond_atom_site_label_2
_geom_bond_distance
_geom_bond_site_symmetry_2
Bi1 O3 2.284(8) 4_575
Bi1 O5 2.324(8) .
Bi1 O10 2.420(8) .
Bi1 O11 2.4249(5) .
Bi1 O1 2.427(9) .
Bi1 O9 2.510(7) .
Bi1 O4 2.590(8) .
Bi1 O7 2.591(8) .
C1 C1 1.514(19) 3_566
C1 S1 1.770(10) .
C1 H1A 0.9700 .
C1 H1B 0.9700 .
C2 C3 1.517(15) 1_565
C2 S2 1.765(10) .
C2 H2A 0.9700 .
C2 H2B 0.9700 .
C3 C2 1.517(15) 1_545
C3 S3 1.776(10) .
C3 H3A 0.9700 .
C3 H3B 0.9700 .
O2 S1 1.433(9) .
O1 S1 1.459(8) .
O9 S3 1.465(7) 3_666
O4 S2 1.456(8) .
O5 S2 1.486(8) 4_575
O6 S2 1.434(8) .
O11 H11A 0.76648(16) .
O11 H11B 0.83(2) .
O10 H10A 0.83(2) .
O10 H10B 0.84(2) .
O8 S3 1.442(9) .
O7 S3 1.457(9) .
O3 S1 1.483(8) .
O3 Bi1 2.284(8) 4_576
S2 O5 1.486(8) 4_576
S3 O9 1.465(7) 3_666
